data_7220563
loop_
_publ_author_name
'D\'iaz-Gallifa, P.'
'Fabelo, O.'
'Pas\'an, J.'
'Ca\~nadillas-Delgado, L.'
'Ram\'irez, M. A.'
'Gallardo, A. G.'
'Ruiz-P\'erez, C.'

_publ_section_title
;
 Synthesis and structural characterization of six Cu(ii)-based
 coordination polymers using the thermally tunable
 1,2,3,4-cyclobutanetetracarboxylic acid
;
_journal_issue 27
_journal_name_full CrystEngComm
_journal_page_first 5081
_journal_paper_doi 10.1039/C5CE00326A
_journal_volume 17
_journal_year 2015
_chemical_formula_sum 'C16 H25 Cu5 O33'
_chemical_formula_weight 1063.06
_chemical_name_systematic
;
 ?
;
_space_group_IT_number 2
_symmetry_cell_setting triclinic
_symmetry_space_group_name_Hall '-P 1'
_symmetry_space_group_name_H-M 'P -1'
_atom_sites_solution_hydrogens geom
_atom_sites_solution_primary direct
_atom_sites_solution_secondary difmap
_audit_creation_method SHELXL-97
_audit_update_record
;
2014-11-06 deposited with the CCDC.
2015-05-26 downloaded from the CCDC.
;
_cell_angle_alpha 106.807(4)
_cell_angle_beta 90.983(3)
_cell_angle_gamma 110.054(2)
_cell_formula_units_Z 1
_cell_length_a 8.7022(3)
_cell_length_b 8.9520(3)
_cell_length_c 12.6698(6)
_cell_measurement_temperature 293(2)
_cell_volume 880.10(6)
_computing_cell_refinement 'Dirax/lsq (Duisenberg & Schreurs, 1989-2000)'
_computing_data_collection KappaCCD
_computing_data_reduction 'Denzo and Scalepak (Otwinowski & Minor, 1997)'
_computing_structure_refinement 'SHELXL-97 (Sheldrick, 1997)'
_diffrn_ambient_temperature 293(2)
_diffrn_measured_fraction_theta_full 0.984
_diffrn_measured_fraction_theta_max 0.984
_diffrn_measurement_device KappaCCD
_diffrn_radiation_monochromator graphite
_diffrn_radiation_source 'fine-focus sealed tube'
_diffrn_radiation_type MoK\a
_diffrn_radiation_wavelength 0.71073
_diffrn_reflns_av_R_equivalents 0.0197
_diffrn_reflns_av_sigmaI/netI 0.0343
_diffrn_reflns_limit_h_max 11
_diffrn_reflns_limit_h_min -11
_diffrn_reflns_limit_k_max 11
_diffrn_reflns_limit_k_min -10
_diffrn_reflns_limit_l_max 11
_diffrn_reflns_limit_l_min -16
_diffrn_reflns_number 8527
_diffrn_reflns_theta_full 27.50
_diffrn_reflns_theta_max 27.50
_diffrn_reflns_theta_min 5.03
_exptl_absorpt_coefficient_mu 3.089
_exptl_absorpt_correction_T_max 0.8620
_exptl_absorpt_correction_T_min 0.8614
_exptl_absorpt_correction_type sphere
_exptl_absorpt_process_details
;
Interpolation using  Int.Tab. Vol. C (1992) p. 523,Tab. 6.3.3.3
for values of muR in the range 0-2.5, and Int.Tab. Vol.II (1959)
p.302; Table 5.3.6 B for muR in the range 2.6-10.0.
The interpolation procedure of C.W.Dwiggins Jr (Acta Cryst.(1975)
A31,146-148) is used with some modification.
;
_exptl_crystal_colour blue
_exptl_crystal_density_diffrn 2.006
_exptl_crystal_density_method 'not measured'
_exptl_crystal_description prism
_exptl_crystal_F_000 530
_exptl_crystal_size_max 0.07
_exptl_crystal_size_mid 0.05
_exptl_crystal_size_min 0.03
_exptl_crystal_size_rad 0.0200
_refine_diff_density_max 0.987
_refine_diff_density_min -0.505
_refine_diff_density_rms 0.106
_refine_ls_extinction_method none
_refine_ls_goodness_of_fit_ref 1.049
_refine_ls_hydrogen_treatment mixed
_refine_ls_matrix_type full
_refine_ls_number_parameters 277
_refine_ls_number_reflns 3975
_refine_ls_number_restraints 7
_refine_ls_restrained_S_all 1.048
_refine_ls_R_factor_all 0.0470
_refine_ls_R_factor_gt 0.0342
_refine_ls_shift/su_max 0.000
_refine_ls_shift/su_mean 0.000
_refine_ls_structure_factor_coef Fsqd
_refine_ls_weighting_details 'calc w=1/[\s^2^(Fo^2^)+(0.0385P)^2^+1.7930P] where P=(Fo^2^+2Fc^2^)/3'
_refine_ls_weighting_scheme calc
_refine_ls_wR_factor_gt 0.0812
_refine_ls_wR_factor_ref 0.0871
_reflns_number_gt 3323
_reflns_number_total 3975
_reflns_threshold_expression >2sigma(I)
_cod_data_source_file c5ce00326a2.cif
_cod_data_source_block shelx
_cod_depositor_comments
;
The following automatic conversions were performed:

'_symmetry_cell_setting' value 'Triclinic' changed to 'triclinic'
according to
/usr/data/users/saulius/crontab/automatic-downloads/rss-feeds/RSC/lib/dictionaries/cif_core.dic
dictionary named 'cif_core.dic' version 2.4.2 from 2011-04-26.

Automatic conversion script
Id: cif_fix_values 3271 2015-04-21 07:52:19Z andrius 

 Adding full bibliography for 7220563--7220567.cif.
;
_cod_original_sg_symbol_H-M P-1
_cod_database_code 7220563
_exptl_absorpt_correction_t_ave 0.8616

loop_
_symmetry_equiv_pos_as_xyz
'x, y, z'
'-x, -y, -z'

loop_
_atom_site_label
_atom_site_type_symbol
_atom_site_fract_x
_atom_site_fract_y
_atom_site_fract_z
_atom_site_U_iso_or_equiv
_atom_site_adp_type
_atom_site_occupancy
_atom_site_symmetry_multiplicity
_atom_site_calc_flag
_atom_site_refinement_flags
Cu1 Cu 0.0000 0.0000 0.0000 0.01801(14) Uani 1 2 d S
Cu2 Cu 0.01194(5) 0.04353(5) 0.33241(3) 0.01468(11) Uani 1 1 d .
Cu3 Cu -0.33935(5) 0.05522(5) 0.34359(3) 0.01414(11) Uani 1 1 d .
O1 O -0.2225(3) 0.2511(3) 0.3003(2) 0.0258(6) Uani 1 1 d .
O2 O 0.0370(3) 0.2636(3) 0.3207(2) 0.0214(5) Uani 1 1 d .
O3 O 0.0167(3) 0.2312(3) 0.0741(2) 0.0228(5) Uani 1 1 d .
O4 O 0.2897(3) 0.3607(4) 0.1086(3) 0.0460(9) Uani 1 1 d .
O5 O 0.3742(3) 0.8247(4) 0.2088(2) 0.0362(7) Uani 1 1 d .
O6 O 0.5021(3) 0.8554(3) 0.3695(2) 0.0215(5) Uani 1 1 d .
OH1 O -0.2115(3) -0.0636(3) 0.25930(18) 0.0153(5) Uani 1 1 d D
O7 O 0.0189(3) 0.8247(3) 0.33327(19) 0.0195(5) Uani 1 1 d .
O8 O 0.1642(3) 0.8975(3) 0.49817(18) 0.0205(5) Uani 1 1 d .
C1 C -0.0113(4) 0.4841(4) 0.2766(3) 0.0123(6) Uani 1 1 d .
H1 H -0.1024 0.5150 0.2559 0.019 Uiso 1 1 calc R
C2 C -0.0697(4) 0.3194(4) 0.2999(3) 0.0131(6) Uani 1 1 d .
C3 C 0.1236(4) 0.5067(4) 0.1983(3) 0.0146(6) Uani 1 1 d .
H2 H 0.1090 0.5763 0.1548 0.018 Uiso 1 1 calc R
C4 C 0.1465(4) 0.3550(4) 0.1222(3) 0.0212(7) Uani 1 1 d .
C5 C 0.2574(4) 0.6162(4) 0.2980(3) 0.0134(6) Uani 1 1 d .
H4 H 0.3135 0.5484 0.3182 0.016 Uiso 1 1 calc R
C6 C 0.3839(4) 0.7757(4) 0.2890(3) 0.0168(6) Uani 1 1 d .
C7 C 0.1166(4) 0.6264(4) 0.3736(2) 0.0113(6) Uani 1 1 d .
H3 H 0.1275 0.5907 0.4386 0.014 Uiso 1 1 calc R
C8 C 0.0968(4) 0.7943(4) 0.4044(3) 0.0129(6) Uani 1 1 d .
O1W O -0.4513(3) 0.1967(2) 0.4345(4) 0.0214(5) Uani 1 1 d .
O2W O 0.2168(3) 0.1606(3) 0.4367(2) 0.0216(5) Uani 1 1 d D
O3W O 0.1451(4) -0.0032(4) 0.1712(2) 0.0366(7) Uani 1 1 d D
O4W O 0.2196(3) 0.0686(3) -0.0490(2) 0.0227(5) Uani 1 1 d D
O1X O 0.4478(8) 0.2092(13) 0.2131(8) 0.085(3) Uani 0.50 1 d P
O2X O 0.7275(6) 0.3256(7) 0.0356(3) 0.0945(19) Uani 1 1 d .
O3X O 0.6256(4) 0.5693(4) 0.1848(3) 0.0524(9) Uani 1 1 d .
O4X O 0.3316(5) 0.4554(4) 0.5898(3) 0.0606(10) Uani 1 1 d .
H5 H 0.210(6) 0.067(7) -0.1236(16) 0.051(15) Uiso 1 1 d D
H6 H 0.278(5) 0.182(2) -0.009(3) 0.037(12) Uiso 1 1 d D
H7 H 0.129(12) -0.119(3) 0.148(8) 0.05(3) Uiso 0.50 1 d PD
H8 H 0.244(4) 0.090(4) 0.200(4) 0.059(17) Uiso 1 1 d D
H9 H 0.198(7) 0.097(6) 0.486(4) 0.066(17) Uiso 1 1 d D
H10 H 0.249(6) 0.271(3) 0.485(3) 0.056(15) Uiso 1 1 d D
H11 H -0.4637 0.1615 0.5020 0.09(2) Uiso 1 1 d .
H12 H -0.5488 0.2060 0.4130 0.063(17) Uiso 1 1 d .
H13 H -0.258(5) -0.1638(17) 0.248(4) 0.032(12) Uiso 1 1 d D

loop_
_atom_site_aniso_label
_atom_site_aniso_U_11
_atom_site_aniso_U_22
_atom_site_aniso_U_33
_atom_site_aniso_U_23
_atom_site_aniso_U_13
_atom_site_aniso_U_12
Cu1 0.0189(3) 0.0127(3) 0.0167(3) -0.0006(2) 0.0048(2) 0.0029(2)
Cu2 0.0146(2) 0.00965(19) 0.0200(2) 0.00523(15) -0.00067(15) 0.00424(16)
Cu3 0.01142(19) 0.01145(19) 0.0183(2) 0.00556(15) 0.00437(15) 0.00181(15)
O1 0.0157(12) 0.0207(13) 0.0498(17) 0.0228(12) 0.0136(11) 0.0071(11)
O2 0.0176(12) 0.0121(12) 0.0363(14) 0.0119(10) -0.0020(10) 0.0043(10)
O3 0.0192(12) 0.0133(12) 0.0261(13) -0.0039(10) 0.0004(10) 0.0023(10)
O4 0.0169(13) 0.0355(17) 0.055(2) -0.0221(15) 0.0060(13) 0.0025(13)
O5 0.0289(14) 0.0316(16) 0.0429(17) 0.0253(14) -0.0069(13) -0.0061(13)
O6 0.0172(11) 0.0159(12) 0.0197(12) 0.0022(10) 0.0017(10) -0.0052(10)
OH1 0.0143(11) 0.0118(12) 0.0168(11) 0.0035(9) 0.0013(9) 0.0020(10)
O7 0.0251(12) 0.0107(11) 0.0214(12) 0.0032(9) -0.0074(10) 0.0069(10)
O8 0.0316(13) 0.0134(11) 0.0138(11) -0.0007(9) -0.0050(10) 0.0093(11)
C1 0.0124(14) 0.0083(14) 0.0176(15) 0.0051(12) 0.0021(12) 0.0046(12)
C2 0.0146(14) 0.0110(15) 0.0132(14) 0.0031(12) 0.0019(12) 0.0047(13)
C3 0.0164(15) 0.0099(15) 0.0158(15) 0.0051(12) 0.0015(12) 0.0019(13)
C4 0.0235(17) 0.0158(17) 0.0183(17) 0.0002(14) 0.0036(14) 0.0041(15)
C5 0.0133(14) 0.0078(14) 0.0159(15) 0.0008(12) 0.0022(12) 0.0022(12)
C6 0.0127(15) 0.0116(15) 0.0239(17) 0.0046(13) 0.0057(13) 0.0026(13)
C7 0.0131(14) 0.0089(14) 0.0115(14) 0.0035(11) 0.0013(11) 0.0034(12)
C8 0.0120(14) 0.0113(15) 0.0147(15) 0.0042(12) 0.0052(12) 0.0032(12)
O1W 0.0175(12) 0.0246(13) 0.0245(13) 0.0075(11) 0.0060(10) 0.0105(11)
O2W 0.0179(12) 0.0145(12) 0.0310(14) 0.0078(11) -0.0040(10) 0.0038(10)
O3W 0.0507(19) 0.0429(19) 0.0314(16) 0.0191(14) 0.0164(14) 0.0288(17)
O4W 0.0220(13) 0.0211(13) 0.0171(12) 0.0010(10) 0.0054(10) 0.0021(11)
O1X 0.029(3) 0.128(8) 0.100(7) 0.093(6) -0.027(4) -0.012(4)
O2X 0.106(4) 0.145(5) 0.045(2) -0.010(3) -0.011(2) 0.094(4)
O3X 0.0358(17) 0.0398(19) 0.064(2) -0.0040(17) -0.0051(16) 0.0105(16)
O4X 0.088(3) 0.0285(18) 0.056(2) 0.0004(16) 0.011(2) 0.0197(19)

loop_
_atom_type_symbol
_atom_type_description
_atom_type_scat_dispersion_real
_atom_type_scat_dispersion_imag
_atom_type_scat_source
C C 0.0033 0.0016 'International Tables Vol C Tables 4.2.6.8 and 6.1.1.4'
H H 0.0000 0.0000 'International Tables Vol C Tables 4.2.6.8 and 6.1.1.4'
O O 0.0106 0.0060 'International Tables Vol C Tables 4.2.6.8 and 6.1.1.4'
Cu Cu 0.3201 1.2651 'International Tables Vol C Tables 4.2.6.8 and 6.1.1.4'

loop_
_geom_angle_atom_site_label_1
_geom_angle_atom_site_label_2
_geom_angle_atom_site_label_3
_geom_angle
_geom_angle_site_symmetry_1
_geom_angle_site_symmetry_3
O3 Cu1 O3 180.0(2) . 2
O3 Cu1 O4W 93.64(10) . .
O3 Cu1 O4W 86.36(10) 2 .
O3 Cu1 O4W 86.36(10) . 2
O3 Cu1 O4W 93.64(10) 2 2
O4W Cu1 O4W 180.00(13) . 2
OH1 Cu2 O2 94.65(10) . .
OH1 Cu2 O2W 167.47(10) . .
O2 Cu2 O2W 86.03(10) . .
OH1 Cu2 O7 90.84(10) . 1_545
O2 Cu2 O7 170.98(10) . 1_545
O2W Cu2 O7 90.17(10) . 1_545
OH1 Cu2 O3W 97.39(11) . .
O2 Cu2 O3W 88.31(11) . .
O2W Cu2 O3W 95.13(11) . .
O7 Cu2 O3W 83.88(10) 1_545 .
OH1 Cu3 O1 90.69(10) . .
OH1 Cu3 O6 94.34(10) . 1_445
O1 Cu3 O6 168.08(11) . 1_445
OH1 Cu3 O1W 174.52(7) . .
O1 Cu3 O1W 85.06(7) . .
O6 Cu3 O1W 90.50(7) 1_445 .
OH1 Cu3 O8 87.00(9) . 2_566
O1 Cu3 O8 100.68(10) . 2_566
O6 Cu3 O8 90.39(9) 1_445 2_566
O1W Cu3 O8 90.41(6) . 2_566
C2 O1 Cu3 128.7(2) . .
C2 O2 Cu2 130.2(2) . .
C4 O3 Cu1 126.8(2) . .
C6 O6 Cu3 111.2(2) . 1_665
Cu3 OH1 Cu2 107.22(11) . .
C8 O7 Cu2 128.4(2) . 1_565
C8 O8 Cu3 143.5(2) . 2_566
C2 C1 C3 115.8(2) . .
C2 C1 C7 111.9(2) . .
C3 C1 C7 89.0(2) . .
O2 C2 O1 125.2(3) . .
O2 C2 C1 117.8(3) . .
O1 C2 C1 117.0(3) . .
C4 C3 C5 117.3(3) . .
C4 C3 C1 119.4(3) . .
C5 C3 C1 90.9(2) . .
O4 C4 O3 124.8(3) . .
O4 C4 C3 118.4(3) . .
O3 C4 C3 116.7(3) . .
C6 C5 C3 117.9(3) . .
C6 C5 C7 119.5(2) . .
C3 C5 C7 88.8(2) . .
O5 C6 O6 122.4(3) . .
O5 C6 C5 121.8(3) . .
O6 C6 C5 115.9(3) . .
C8 C7 C1 115.6(2) . .
C8 C7 C5 113.4(2) . .
C1 C7 C5 88.8(2) . .
O8 C8 O7 124.0(3) . .
O8 C8 C7 117.7(3) . .
O7 C8 C7 118.3(3) . .

loop_
_geom_bond_atom_site_label_1
_geom_bond_atom_site_label_2
_geom_bond_distance
_geom_bond_site_symmetry_2
Cu1 O3 1.962(2) .
Cu1 O3 1.962(2) 2
Cu1 O4W 1.967(2) .
Cu1 O4W 1.967(2) 2
Cu2 OH1 1.925(2) .
Cu2 O2 1.956(2) .
Cu2 O2W 1.964(2) .
Cu2 O7 1.984(2) 1_545
Cu2 O3W 2.368(3) .
Cu3 OH1 1.925(2) .
Cu3 O1 1.939(2) .
Cu3 O6 1.968(2) 1_445
Cu3 O1W 1.980(3) .
Cu3 O8 2.342(2) 2_566
O1 C2 1.260(4) .
O2 C2 1.251(4) .
O3 C4 1.267(4) .
O4 C4 1.247(4) .
O5 C6 1.229(4) .
O6 C6 1.284(4) .
O6 Cu3 1.968(2) 1_665
O7 C8 1.262(4) .
O7 Cu2 1.984(2) 1_565
O8 C8 1.257(4) .
O8 Cu3 2.342(2) 2_566
C1 C2 1.504(4) .
C1 C3 1.548(4) .
C1 C7 1.564(4) .
C3 C4 1.499(4) .
C3 C5 1.537(4) .
C5 C6 1.512(4) .
C5 C7 1.579(4) .
C7 C8 1.510(4) .
